data_2300475
loop_
_publ_author_name
'Tan, Seng Lim'
'Ng, Seik Weng'

_publ_section_title
;
 Does the size of a crystal matter in an X-ray crystal structure analysis
 of a small molecule?
;
_journal_coeditor_code kk5175
_journal_issue 4
_journal_name_full 'Journal of Applied Crystallography'
_journal_page_first 1443
_journal_page_last 1444
_journal_paper_doi 10.1107/S1600576714011297
_journal_volume 47
_journal_year 2014
_chemical_formula_moiety 'Sn Cl (H2 O) (C6 H5)3 (C10 H8 N2)'
_chemical_formula_sum 'C28 H25 Cl N2 O Sn'
_chemical_formula_weight 559.64
_chemical_name_systematic
; 
 Aquachlorotriphenyltin(IV)--2,2'-bipyridine (1/1)
;
_space_group_IT_number 15
_symmetry_cell_setting monoclinic
_symmetry_space_group_name_Hall '-C 2yc'
_symmetry_space_group_name_H-M 'C 1 2/c 1'
_atom_sites_solution_hydrogens geom
_atom_sites_solution_primary direct
_atom_sites_solution_secondary difmap
_audit_creation_method SHELXL-97
_cell_angle_alpha 90.00
_cell_angle_beta 108.891(5)
_cell_angle_gamma 90.00
_cell_formula_units_Z 8
_cell_length_a 15.5966(7)
_cell_length_b 16.1294(6)
_cell_length_c 20.4387(9)
_cell_measurement_reflns_used 8997
_cell_measurement_temperature 100(2)
_cell_measurement_theta_max 27.5090
_cell_measurement_theta_min 3.2810
_cell_volume 4864.7(4)
_computing_cell_refinement 'CrysAlis PRO (Agilent, 2014)'
_computing_data_collection 'CrysAlis PRO (Agilent, 2014)'
_computing_data_reduction 'CrysAlis PRO (Agilent, 2014)'
_computing_molecular_graphics 'X-Seed (Barbour, 2001)'
_computing_publication_material 'publCIF (Westrip, 2010)'
_computing_structure_refinement 'SHELXL-97 (Sheldrick, 2008)'
_computing_structure_solution 'SHELXS-97 (Sheldrick, 2008)'
_diffrn_ambient_temperature 100(2)
_diffrn_detector_area_resol_mean 10.4041
_diffrn_measured_fraction_theta_full 0.997
_diffrn_measured_fraction_theta_max 0.997
_diffrn_measurement_device_type 'Agilent Technologies SuperNova Dual diffractometer with Atlas detector'
_diffrn_measurement_method '\w scan'
_diffrn_radiation_monochromator Mirror
_diffrn_radiation_source 'SuperNova (Mo) X-ray Source'
_diffrn_radiation_type MoK\a
_diffrn_radiation_wavelength 0.71073
_diffrn_reflns_av_R_equivalents 0.0342
_diffrn_reflns_av_sigmaI/netI 0.0318
_diffrn_reflns_limit_h_max 20
_diffrn_reflns_limit_h_min -20
_diffrn_reflns_limit_k_max 14
_diffrn_reflns_limit_k_min -20
_diffrn_reflns_limit_l_max 26
_diffrn_reflns_limit_l_min -25
_diffrn_reflns_number 21428
_diffrn_reflns_theta_full 27.60
_diffrn_reflns_theta_max 27.60
_diffrn_reflns_theta_min 2.88
_diffrn_standards_decay_% 0
_diffrn_standards_interval_count 0
_diffrn_standards_interval_time 0
_diffrn_standards_number 0
_exptl_absorpt_coefficient_mu 1.184
_exptl_absorpt_correction_T_max 0.857
_exptl_absorpt_correction_T_min 0.501
_exptl_absorpt_correction_type gaussian
_exptl_absorpt_process_details 'CrysAlis PRO (Agilent, 2014)'
_exptl_crystal_colour colorless
_exptl_crystal_density_diffrn 1.528
_exptl_crystal_density_method 'not measured'
_exptl_crystal_description prism
_exptl_crystal_F_000 2256
_exptl_crystal_size_max 0.91
_exptl_crystal_size_mid 0.63
_exptl_crystal_size_min 0.13
_refine_diff_density_max 2.559
_refine_diff_density_min -0.670
_refine_diff_density_rms 0.091
_refine_ls_extinction_method none
_refine_ls_goodness_of_fit_ref 1.004
_refine_ls_hydrogen_treatment mixed
_refine_ls_matrix_type full
_refine_ls_number_parameters 306
_refine_ls_number_reflns 5635
_refine_ls_number_restraints 2
_refine_ls_restrained_S_all 1.003
_refine_ls_R_factor_all 0.0398
_refine_ls_R_factor_gt 0.0284
_refine_ls_shift/su_max 0.001
_refine_ls_shift/su_mean 0.001
_refine_ls_structure_factor_coef Fsqd
_refine_ls_weighting_details 'calc w=1/[\s^2^(Fo^2^)+(0.0432P)^2^+6.3326P] where P=(Fo^2^+2Fc^2^)/3'
_refine_ls_weighting_scheme calc
_refine_ls_wR_factor_gt 0.0702
_refine_ls_wR_factor_ref 0.0793
_reflns_number_gt 4651
_reflns_number_total 5635
_reflns_threshold_expression I>2\s(I)
_cod_data_source_file kk5175sup1.cif
_cod_data_source_block Sn1
_cod_depositor_comments
;
The following automatic conversions were performed:

'_exptl_absorpt_correction_type' value 'Gaussian' changed to
'gaussian' according to
/usr/data/users/saulius/crontab/automatic-downloads/rss-feeds/IUCr/lib/dictionaries/cif_core.dic
dictionary named 'cif_core.dic' version 2.4.2 from 2011-04-26.

Automatic conversion script
Id: cif_fix_values 2281 2013-09-26 08:29:07Z andrius 

 Adding full bibliography for 2300463--2300482.cif.

2017-07-23
Z value and formula fixed to values more according to usual
chemical conventions.                 miguel
;
_cod_original_formula_sum 'C56 H50 Cl2 N4 O2 Sn2'
_cod_original_formula_weight 1119.28
_cod_original_formula_moiety 'Sn2 Cl2 (H2 O)2 (C6 H5)6 (C10 H8 N2)2'
_cod_original_formula_units_Z 4
_cod_original_sg_symbol_H-M 'C 2/c'
_cod_database_code 2300475
_cod_database_fobs_code 2300475

loop_
_symmetry_equiv_pos_as_xyz
'x, y, z'
'-x, y, -z+1/2'
'x+1/2, y+1/2, z'
'-x+1/2, y+1/2, -z+1/2'
'-x, -y, -z'
'x, -y, z-1/2'
'-x+1/2, -y+1/2, -z'
'x+1/2, -y+1/2, z-1/2'

loop_
_atom_site_label
_atom_site_type_symbol
_atom_site_fract_x
_atom_site_fract_y
_atom_site_fract_z
_atom_site_U_iso_or_equiv
_atom_site_adp_type
_atom_site_occupancy
_atom_site_symmetry_multiplicity
_atom_site_calc_flag
_atom_site_refinement_flags
Sn1 Sn 0.295824(10) 0.599048(9) 0.322549(8) 0.01143(6) Uani 1 1 d .
Cl1 Cl 0.16581(4) 0.59853(4) 0.37054(4) 0.02093(14) Uani 1 1 d .
O1W O 0.42783(11) 0.60072(10) 0.29327(9) 0.0137(3) Uani 1 1 d D
H11 H 0.4608(19) 0.6427(13) 0.2993(17) 0.037(9) Uiso 1 1 d D
H12 H 0.4628(19) 0.5602(14) 0.3000(17) 0.041(10) Uiso 1 1 d D
N1 N 0.53950(13) 0.74000(13) 0.32057(10) 0.0151(4) Uani 1 1 d .
N2 N 0.54060(13) 0.46323(13) 0.32082(10) 0.0145(4) Uani 1 1 d .
C1 C 0.34159(14) 0.71493(14) 0.37081(12) 0.0126(5) Uani 1 1 d .
C2 C 0.36770(16) 0.72335(15) 0.44237(12) 0.0176(5) Uani 1 1 d .
H2 H 0.3689 0.6758 0.4701 0.021 Uiso 1 1 calc R
C3 C 0.39209(17) 0.79989(17) 0.47415(13) 0.0222(5) Uani 1 1 d .
H3 H 0.4096 0.8047 0.5230 0.027 Uiso 1 1 calc R
C4 C 0.39056(17) 0.86923(17) 0.43370(15) 0.0237(6) Uani 1 1 d .
H4 H 0.4070 0.9218 0.4550 0.028 Uiso 1 1 calc R
C5 C 0.36523(17) 0.86232(16) 0.36241(14) 0.0206(5) Uani 1 1 d .
H5 H 0.3648 0.9099 0.3350 0.025 Uiso 1 1 calc R
C6 C 0.34052(16) 0.78563(15) 0.33121(13) 0.0165(5) Uani 1 1 d .
H6 H 0.3226 0.7812 0.2823 0.020 Uiso 1 1 calc R
C7 C 0.34174(15) 0.48065(14) 0.36571(12) 0.0127(5) Uani 1 1 d .
C8 C 0.39043(17) 0.47053(16) 0.43576(13) 0.0197(5) Uani 1 1 d .
H8 H 0.4026 0.5174 0.4655 0.024 Uiso 1 1 calc R
C9 C 0.42109(19) 0.39349(16) 0.46231(15) 0.0235(6) Uani 1 1 d .
H9 H 0.4553 0.3879 0.5099 0.028 Uiso 1 1 calc R
C10 C 0.40239(18) 0.32429(16) 0.42015(15) 0.0238(6) Uani 1 1 d .
H10 H 0.4228 0.2712 0.4388 0.029 Uiso 1 1 calc R
C11 C 0.35380(18) 0.33279(16) 0.35056(15) 0.0239(6) Uani 1 1 d .
H11A H 0.3406 0.2854 0.3214 0.029 Uiso 1 1 calc R
C12 C 0.32426(17) 0.41079(15) 0.32350(13) 0.0174(5) Uani 1 1 d .
H12A H 0.2918 0.4164 0.2756 0.021 Uiso 1 1 calc R
C13 C 0.21564(16) 0.59823(14) 0.21553(13) 0.0136(5) Uani 1 1 d .
C14 C 0.25689(17) 0.59767(15) 0.16455(13) 0.0176(5) Uani 1 1 d .
H14 H 0.3211 0.5991 0.1775 0.021 Uiso 1 1 calc R
C15 C 0.20542(18) 0.59505(16) 0.09465(14) 0.0210(6) Uani 1 1 d .
H15 H 0.2347 0.5941 0.0605 0.025 Uiso 1 1 calc R
C16 C 0.11170(18) 0.59382(16) 0.07502(14) 0.0214(6) Uani 1 1 d .
H16 H 0.0765 0.5927 0.0274 0.026 Uiso 1 1 calc R
C17 C 0.06964(18) 0.59418(16) 0.12530(15) 0.0229(6) Uani 1 1 d .
H17 H 0.0054 0.5929 0.1120 0.028 Uiso 1 1 calc R
C18 C 0.12094(17) 0.59632(15) 0.19502(14) 0.0181(5) Uani 1 1 d .
H18 H 0.0914 0.5965 0.2290 0.022 Uiso 1 1 calc R
C19 C 0.53314(16) 0.39167(14) 0.28565(13) 0.0142(5) Uani 1 1 d .
C20 C 0.58411(16) 0.32165(16) 0.31396(13) 0.0190(5) Uani 1 1 d .
H20 H 0.5759 0.2714 0.2885 0.023 Uiso 1 1 calc R
C21 C 0.64707(17) 0.32632(17) 0.37989(14) 0.0211(5) Uani 1 1 d .
H21 H 0.6830 0.2796 0.4001 0.025 Uiso 1 1 calc R
C22 C 0.65642(17) 0.40064(16) 0.41556(14) 0.0190(5) Uani 1 1 d .
H22 H 0.6999 0.4065 0.4603 0.023 Uiso 1 1 calc R
C23 C 0.60106(16) 0.46596(16) 0.38450(12) 0.0171(5) Uani 1 1 d .
H23 H 0.6062 0.5161 0.4099 0.020 Uiso 1 1 calc R
C24 C 0.53148(15) 0.81221(15) 0.28621(12) 0.0152(5) Uani 1 1 d .
C25 C 0.57892(18) 0.88286(16) 0.31671(14) 0.0213(6) Uani 1 1 d .
H25 H 0.5721 0.9331 0.2913 0.026 Uiso 1 1 calc R
C26 C 0.63623(19) 0.87931(18) 0.38447(15) 0.0248(6) Uani 1 1 d .
H26 H 0.6694 0.9268 0.4062 0.030 Uiso 1 1 calc R
C27 C 0.64412(17) 0.80526(18) 0.41981(14) 0.0242(6) Uani 1 1 d .
H27 H 0.6826 0.8008 0.4664 0.029 Uiso 1 1 calc R
C28 C 0.59493(16) 0.73784(16) 0.38595(13) 0.0191(5) Uani 1 1 d .
H28 H 0.6008 0.6870 0.4105 0.023 Uiso 1 1 calc R

loop_
_atom_site_aniso_label
_atom_site_aniso_U_11
_atom_site_aniso_U_22
_atom_site_aniso_U_33
_atom_site_aniso_U_23
_atom_site_aniso_U_13
_atom_site_aniso_U_12
Sn1 0.01340(10) 0.00840(10) 0.01364(10) 0.00006(6) 0.00598(7) 0.00027(6)
Cl1 0.0222(3) 0.0158(3) 0.0318(3) -0.0018(2) 0.0184(3) -0.0008(2)
O1W 0.0113(8) 0.0089(9) 0.0218(9) 0.0007(7) 0.0064(7) 0.0004(7)
N1 0.0154(10) 0.0133(10) 0.0180(10) -0.0024(8) 0.0072(8) -0.0009(8)
N2 0.0137(10) 0.0134(10) 0.0171(10) 0.0013(8) 0.0058(8) -0.0005(8)
C1 0.0099(10) 0.0110(12) 0.0174(11) -0.0004(9) 0.0052(9) 0.0008(8)
C2 0.0224(13) 0.0141(13) 0.0144(11) 0.0029(9) 0.0034(10) 0.0027(10)
C3 0.0218(13) 0.0198(13) 0.0198(12) -0.0059(11) -0.0003(10) 0.0035(11)
C4 0.0193(13) 0.0131(13) 0.0346(15) -0.0087(11) 0.0031(11) -0.0013(10)
C5 0.0186(13) 0.0115(13) 0.0317(15) 0.0041(11) 0.0082(11) -0.0001(10)
C6 0.0183(12) 0.0141(13) 0.0183(12) 0.0011(10) 0.0076(10) 0.0010(9)
C7 0.0128(11) 0.0104(12) 0.0176(11) 0.0015(9) 0.0085(9) -0.0001(8)
C8 0.0251(13) 0.0158(13) 0.0194(12) 0.0000(10) 0.0090(10) 0.0006(10)
C9 0.0261(14) 0.0225(15) 0.0221(14) 0.0074(11) 0.0081(11) 0.0029(11)
C10 0.0233(13) 0.0113(13) 0.0383(16) 0.0096(11) 0.0121(12) 0.0041(10)
C11 0.0248(14) 0.0118(13) 0.0358(15) -0.0033(11) 0.0110(12) -0.0002(10)
C12 0.0192(12) 0.0131(13) 0.0195(13) -0.0006(9) 0.0059(10) -0.0001(9)
C13 0.0143(11) 0.0089(11) 0.0164(12) 0.0016(9) 0.0031(9) 0.0023(9)
C14 0.0124(11) 0.0206(14) 0.0176(12) 0.0001(10) 0.0019(10) 0.0033(9)
C15 0.0202(13) 0.0260(15) 0.0165(12) 0.0022(10) 0.0055(10) 0.0042(10)
C16 0.0186(13) 0.0194(14) 0.0186(13) 0.0006(10) -0.0043(10) 0.0008(10)
C17 0.0126(12) 0.0205(14) 0.0317(15) 0.0052(11) 0.0016(11) -0.0013(10)
C18 0.0148(12) 0.0143(13) 0.0249(13) 0.0033(10) 0.0058(10) 0.0021(9)
C19 0.0144(12) 0.0130(12) 0.0188(13) 0.0005(9) 0.0104(10) -0.0007(9)
C20 0.0197(12) 0.0155(13) 0.0243(13) 0.0018(10) 0.0103(10) 0.0045(10)
C21 0.0213(13) 0.0188(14) 0.0264(14) 0.0070(11) 0.0122(11) 0.0077(10)
C22 0.0165(12) 0.0245(14) 0.0173(12) 0.0042(10) 0.0074(10) 0.0035(10)
C23 0.0177(12) 0.0181(13) 0.0174(12) -0.0015(10) 0.0084(10) -0.0013(10)
C24 0.0157(11) 0.0126(12) 0.0211(13) -0.0011(10) 0.0112(10) 0.0004(9)
C25 0.0280(14) 0.0143(13) 0.0257(14) -0.0008(10) 0.0145(12) -0.0058(10)
C26 0.0258(14) 0.0227(15) 0.0271(14) -0.0079(11) 0.0102(12) -0.0106(11)
C27 0.0231(13) 0.0280(15) 0.0198(13) -0.0036(11) 0.0048(10) -0.0027(11)
C28 0.0204(13) 0.0173(13) 0.0200(12) 0.0003(10) 0.0070(10) -0.0003(10)

loop_
_atom_type_symbol
_atom_type_description
_atom_type_scat_dispersion_real
_atom_type_scat_dispersion_imag
_atom_type_scat_source
C C 0.0033 0.0016 'International Tables Vol C Tables 4.2.6.8 and 6.1.1.4'
H H 0.0000 0.0000 'International Tables Vol C Tables 4.2.6.8 and 6.1.1.4'
N N 0.0061 0.0033 'International Tables Vol C Tables 4.2.6.8 and 6.1.1.4'
O O 0.0106 0.0060 'International Tables Vol C Tables 4.2.6.8 and 6.1.1.4'
Cl Cl 0.1484 0.1585 'International Tables Vol C Tables 4.2.6.8 and 6.1.1.4'
Sn Sn -0.6537 1.4246 'International Tables Vol C Tables 4.2.6.8 and 6.1.1.4'

loop_
_exptl_crystal_face_index_h
_exptl_crystal_face_index_k
_exptl_crystal_face_index_l
_exptl_crystal_face_perp_dist
_exptl_oxdiff_crystal_face_indexfrac_h
_exptl_oxdiff_crystal_face_indexfrac_k
_exptl_oxdiff_crystal_face_indexfrac_l
_exptl_oxdiff_crystal_face_x
_exptl_oxdiff_crystal_face_y
_exptl_oxdiff_crystal_face_z
1 -1 27 0.0837 1.0000 -1.0000 27.0000 -0.3320 -0.9509 -0.0417
-1 1 -27 0.0460 -1.0000 1.0000 -27.0000 0.3320 0.9509 0.0417
15 -17 -8 0.3082 15.0000 -17.0000 -8.0000 0.9552 -0.3386 0.0245
-16 -16 8 0.2855 -16.0000 -16.0000 8.0000 0.0481 -0.0175 -1.0118
16 15 -2 0.3366 16.0000 15.0000 -2.0000 -0.1024 -0.1968 0.9726
-14 17 11 0.3246 -14.0000 17.0000 11.0000 -0.9770 0.2098 0.0039
-15 16 11 0.3298 -15.0000 16.0000 11.0000 -0.9669 0.2256 -0.0585
2 23 1 0.2110 2.0000 23.0000 1.0000 -0.6863 0.1787 0.7300

loop_
_geom_angle_atom_site_label_1
_geom_angle_atom_site_label_2
_geom_angle_atom_site_label_3
_geom_angle
_geom_angle_site_symmetry_3
C1 Sn1 C7 125.40(9) .
C1 Sn1 C13 118.49(9) .
C7 Sn1 C13 115.16(9) .
C1 Sn1 O1W 85.23(7) .
C7 Sn1 O1W 84.83(7) .
C13 Sn1 O1W 90.58(8) .
C1 Sn1 Cl1 90.80(6) .
C7 Sn1 Cl1 92.34(6) .
C13 Sn1 Cl1 96.90(7) .
O1W Sn1 Cl1 172.51(5) .
Sn1 O1W H11 122(2) .
Sn1 O1W H12 122(2) .
H11 O1W H12 106(3) .
C28 N1 C24 117.7(2) .
C23 N2 C19 117.4(2) .
C2 C1 C6 118.3(2) .
C2 C1 Sn1 120.88(17) .
C6 C1 Sn1 120.68(17) .
C3 C2 C1 121.4(2) .
C3 C2 H2 119.3 .
C1 C2 H2 119.3 .
C4 C3 C2 119.3(2) .
C4 C3 H3 120.4 .
C2 C3 H3 120.4 .
C5 C4 C3 120.4(2) .
C5 C4 H4 119.8 .
C3 C4 H4 119.8 .
C4 C5 C6 119.8(2) .
C4 C5 H5 120.1 .
C6 C5 H5 120.1 .
C5 C6 C1 120.8(2) .
C5 C6 H6 119.6 .
C1 C6 H6 119.6 .
C12 C7 C8 118.3(2) .
C12 C7 Sn1 119.85(17) .
C8 C7 Sn1 121.89(18) .
C9 C8 C7 120.9(2) .
C9 C8 H8 119.6 .
C7 C8 H8 119.6 .
C8 C9 C10 120.4(3) .
C8 C9 H9 119.8 .
C10 C9 H9 119.8 .
C11 C10 C9 119.7(2) .
C11 C10 H10 120.2 .
C9 C10 H10 120.2 .
C10 C11 C12 119.9(2) .
C10 C11 H11A 120.1 .
C12 C11 H11A 120.1 .
C7 C12 C11 120.8(2) .
C7 C12 H12A 119.6 .
C11 C12 H12A 119.6 .
C14 C13 C18 118.4(2) .
C14 C13 Sn1 120.47(17) .
C18 C13 Sn1 121.16(19) .
C13 C14 C15 121.0(2) .
C13 C14 H14 119.5 .
C15 C14 H14 119.5 .
C16 C15 C14 120.0(3) .
C16 C15 H15 120.0 .
C14 C15 H15 120.0 .
C15 C16 C17 119.6(2) .
C15 C16 H16 120.2 .
C17 C16 H16 120.2 .
C16 C17 C18 120.4(2) .
C16 C17 H17 119.8 .
C18 C17 H17 119.8 .
C17 C18 C13 120.6(3) .
C17 C18 H18 119.7 .
C13 C18 H18 119.7 .
N2 C19 C20 122.3(2) .
N2 C19 C19 115.83(15) 2_655
C20 C19 C19 121.87(16) 2_655
C21 C20 C19 119.2(2) .
C21 C20 H20 120.4 .
C19 C20 H20 120.4 .
C20 C21 C22 118.6(2) .
C20 C21 H21 120.7 .
C22 C21 H21 120.7 .
C23 C22 C21 118.3(2) .
C23 C22 H22 120.8 .
C21 C22 H22 120.8 .
N2 C23 C22 124.2(2) .
N2 C23 H23 117.9 .
C22 C23 H23 117.9 .
N1 C24 C25 122.0(2) .
N1 C24 C24 116.06(14) 2_655
C25 C24 C24 121.99(16) 2_655
C26 C25 C24 119.4(2) .
C26 C25 H25 120.3 .
C24 C25 H25 120.3 .
C25 C26 C27 118.6(2) .
C25 C26 H26 120.7 .
C27 C26 H26 120.7 .
C28 C27 C26 118.6(2) .
C28 C27 H27 120.7 .
C26 C27 H27 120.7 .
N1 C28 C27 123.7(2) .
N1 C28 H28 118.1 .
C27 C28 H28 118.1 .

loop_
_geom_bond_atom_site_label_1
_geom_bond_atom_site_label_2
_geom_bond_distance
_geom_bond_site_symmetry_2
Sn1 C1 2.126(2) .
Sn1 C7 2.128(2) .
Sn1 C13 2.139(2) .
Sn1 O1W 2.3228(17) .
Sn1 Cl1 2.5222(6) .
O1W H11 0.835(10) .
O1W H12 0.833(10) .
N1 C28 1.336(3) .
N1 C24 1.345(3) .
N2 C23 1.338(3) .
N2 C19 1.345(3) .
C1 C2 1.392(3) .
C1 C6 1.395(3) .
C2 C3 1.390(3) .
C2 H2 0.9500 .
C3 C4 1.386(4) .
C3 H3 0.9500 .
C4 C5 1.385(4) .
C4 H4 0.9500 .
C5 C6 1.388(3) .
C5 H5 0.9500 .
C6 H6 0.9500 .
C7 C12 1.391(3) .
C7 C8 1.396(3) .
C8 C9 1.378(4) .
C8 H8 0.9500 .
C9 C10 1.382(4) .
C9 H9 0.9500 .
C10 C11 1.385(4) .
C10 H10 0.9500 .
C11 C12 1.391(3) .
C11 H11A 0.9500 .
C12 H12A 0.9500 .
C13 C14 1.391(4) .
C13 C18 1.399(3) .
C14 C15 1.395(4) .
C14 H14 0.9500 .
C15 C16 1.385(4) .
C15 H15 0.9500 .
C16 C17 1.387(4) .
C16 H16 0.9500 .
C17 C18 1.391(4) .
C17 H17 0.9500 .
C18 H18 0.9500 .
C19 C20 1.394(3) .
C19 C19 1.489(5) 2_655
C20 C21 1.389(4) .
C20 H20 0.9500 .
C21 C22 1.386(4) .
C21 H21 0.9500 .
C22 C23 1.380(3) .
C22 H22 0.9500 .
C23 H23 0.9500 .
C24 C25 1.391(3) .
C24 C24 1.488(5) 2_655
C25 C26 1.385(4) .
C25 H25 0.9500 .
C26 C27 1.380(4) .
C26 H26 0.9500 .
C27 C28 1.381(4) .
C27 H27 0.9500 .
C28 H28 0.9500 .

loop_
_geom_hbond_atom_site_label_D
_geom_hbond_atom_site_label_H
_geom_hbond_atom_site_label_A
_geom_hbond_distance_DH
_geom_hbond_distance_HA
_geom_hbond_distance_DA
_geom_hbond_angle_DHA
O1w H11 N1 0.84(1) 1.95(1) 2.786(3) 176(3)
O1w H12 N2 0.83(1) 1.94(1) 2.773(3) 176(3)

loop_
_geom_torsion_atom_site_label_1
_geom_torsion_atom_site_label_2
_geom_torsion_atom_site_label_3
_geom_torsion_atom_site_label_4
_geom_torsion
_geom_torsion_site_symmetry_1
_geom_torsion_site_symmetry_4
C7 Sn1 C1 C2 -32.5(2) . .
C13 Sn1 C1 C2 159.23(18) . .
O1W Sn1 C1 C2 -112.70(19) . .
Cl1 Sn1 C1 C2 60.94(18) . .
C7 Sn1 C1 C6 151.74(16) . .
C13 Sn1 C1 C6 -16.5(2) . .
O1W Sn1 C1 C6 71.54(18) . .
Cl1 Sn1 C1 C6 -114.82(18) . .
C6 C1 C2 C3 0.1(4) . .
Sn1 C1 C2 C3 -175.76(18) . .
C1 C2 C3 C4 -0.1(4) . .
C2 C3 C4 C5 -0.2(4) . .
C3 C4 C5 C6 0.5(4) . .
C4 C5 C6 C1 -0.6(4) . .
C2 C1 C6 C5 0.3(3) . .
Sn1 C1 C6 C5 176.13(18) . .
C1 Sn1 C7 C12 -164.19(17) . .
C13 Sn1 C7 C12 4.4(2) . .
O1W Sn1 C7 C12 -83.79(19) . .
Cl1 Sn1 C7 C12 103.16(18) . .
C1 Sn1 C7 C8 15.0(2) . .
C13 Sn1 C7 C8 -176.37(18) . .
O1W Sn1 C7 C8 95.43(19) . .
Cl1 Sn1 C7 C8 -77.62(19) . .
C12 C7 C8 C9 0.6(4) . .
Sn1 C7 C8 C9 -178.67(19) . .
C7 C8 C9 C10 -1.4(4) . .
C8 C9 C10 C11 1.1(4) . .
C9 C10 C11 C12 0.1(4) . .
C8 C7 C12 C11 0.6(4) . .
Sn1 C7 C12 C11 179.86(19) . .
C10 C11 C12 C7 -1.0(4) . .
C1 Sn1 C13 C14 85.8(2) . .
C7 Sn1 C13 C14 -83.7(2) . .
O1W Sn1 C13 C14 0.88(19) . .
Cl1 Sn1 C13 C14 -179.54(18) . .
C1 Sn1 C13 C18 -95.7(2) . .
C7 Sn1 C13 C18 94.85(19) . .
O1W Sn1 C13 C18 179.40(19) . .
Cl1 Sn1 C13 C18 -1.02(19) . .
C18 C13 C14 C15 -0.2(4) . .
Sn1 C13 C14 C15 178.39(19) . .
C13 C14 C15 C16 0.7(4) . .
C14 C15 C16 C17 -0.8(4) . .
C15 C16 C17 C18 0.4(4) . .
C16 C17 C18 C13 0.1(4) . .
C14 C13 C18 C17 -0.2(4) . .
Sn1 C13 C18 C17 -178.74(18) . .
C23 N2 C19 C20 1.5(3) . .
C23 N2 C19 C19 -178.5(2) . 2_655
N2 C19 C20 C21 -2.2(4) . .
C19 C19 C20 C21 177.8(3) 2_655 .
C19 C20 C21 C22 0.6(4) . .
C20 C21 C22 C23 1.6(4) . .
C19 N2 C23 C22 0.8(4) . .
C21 C22 C23 N2 -2.4(4) . .
C28 N1 C24 C25 0.2(3) . .
C28 N1 C24 C24 -179.5(2) . 2_655
N1 C24 C25 C26 0.0(4) . .
C24 C24 C25 C26 179.6(3) 2_655 .
C24 C25 C26 C27 -0.2(4) . .
C25 C26 C27 C28 0.3(4) . .
C24 N1 C28 C27 -0.1(4) . .
C26 C27 C28 N1 -0.2(4) . .
